data_4003838
loop_
_publ_author_name
'Schkeryantz, Luke A.'
'Zheng, Jingfeng'
'McCulloch, William D.'
'Qin, Lei'
'Zhang, Songwei'
'Moore, Curtis E.'
'Wu, Yiying'

_publ_section_title
;
 Designing Potassium Battery Salts through a Solvent-in-Anion Concept for
 Concentrated Electrolytes and Mimicking Solvation Structures
;
_journal_issue 24
_journal_name_full 'Chemistry of Materials'
_journal_page_first 10423
_journal_page_last 10434
_journal_paper_doi 10.1021/acs.chemmater.0c02983
_journal_volume 32
_journal_year 2020
_chemical_formula_moiety 'C5 H9 F3 K N O4 S'
_chemical_formula_sum 'C5 H9 F3 K N O4 S'
_chemical_formula_weight 275.29
_space_group_crystal_system triclinic
_space_group_IT_number 2
_space_group_name_Hall '-P 1'
_space_group_name_H-M_alt 'P -1'
_atom_sites_solution_hydrogens geom
_atom_sites_solution_primary dual
_atom_sites_solution_secondary difmap
_audit_creation_date 2019-03-22
_audit_creation_method
;
Olex2 1.2-beta
(compiled 2018.05.29 svn.r3508 for OlexSys, GUI svn.r5506)
;
_cell_angle_alpha 96.330(2)
_cell_angle_beta 90.086(2)
_cell_angle_gamma 95.585(2)
_cell_formula_units_Z 2
_cell_length_a 7.3440(5)
_cell_length_b 7.7957(5)
_cell_length_c 9.1286(6)
_cell_measurement_reflns_used 9898
_cell_measurement_temperature 100
_cell_measurement_theta_max 28.305
_cell_measurement_theta_min 3.272
_cell_volume 516.94(6)
_computing_cell_refinement 'SAINT v8.38A (Bruker, 2017)'
_computing_data_collection 'APEX3 v2017.3-0 (Bruker, 2017)'
_computing_data_reduction 'SAINT v8.38A (Bruker, 2017)'
_computing_molecular_graphics 'Olex2 (Dolomanov et al., 2009)'
_computing_publication_material 'Olex2 (Dolomanov et al., 2009)'
_computing_structure_refinement 'ShelXL (Sheldrick, 2015)'
_computing_structure_solution 'ShelXT (Sheldrick, 2015)'
_diffrn_ambient_temperature 100.0
_diffrn_detector 'Bruker Photon II area detector'
_diffrn_detector_area_resol_mean 10.5
_diffrn_detector_type 'CMOS area detector'
_diffrn_measured_fraction_theta_full 0.996
_diffrn_measured_fraction_theta_max 0.995
_diffrn_measurement_device 'Kappa Four-Circle Diffractometer'
_diffrn_measurement_device_type 'Bruker D8 Venture'
_diffrn_measurement_method '\w and \f scans'
_diffrn_radiation_monochromator 'Curved-Graphite, Bruker TRIUMPH'
_diffrn_radiation_probe x-ray
_diffrn_radiation_type MoK\a
_diffrn_radiation_wavelength 0.71073
_diffrn_reflns_av_R_equivalents 0.0273
_diffrn_reflns_av_unetI/netI 0.0183
_diffrn_reflns_Laue_measured_fraction_full 0.996
_diffrn_reflns_Laue_measured_fraction_max 0.995
_diffrn_reflns_limit_h_max 9
_diffrn_reflns_limit_h_min -9
_diffrn_reflns_limit_k_max 10
_diffrn_reflns_limit_k_min -10
_diffrn_reflns_limit_l_max 12
_diffrn_reflns_limit_l_min -12
_diffrn_reflns_number 15733
_diffrn_reflns_point_group_measured_fraction_full 0.996
_diffrn_reflns_point_group_measured_fraction_max 0.995
_diffrn_reflns_theta_full 25.000
_diffrn_reflns_theta_max 28.315
_diffrn_reflns_theta_min 2.787
_diffrn_source 'sealed tube'
_diffrn_source_type fine-focus
_exptl_absorpt_coefficient_mu 0.754
_exptl_absorpt_correction_T_max 0.2627
_exptl_absorpt_correction_T_min 0.2052
_exptl_absorpt_correction_type multi-scan
_exptl_absorpt_process_details
'SADABS-2016/2 (Bruker,2016/2) was used for absorption correction. wR2(int) was 0.0863 before and 0.0492 after correction. The Ratio of minimum to maximum transmission is 0.7811. The \l/2 correction factor is Not present.'
_exptl_crystal_colour Colorless
_exptl_crystal_colour_primary Colorless
_exptl_crystal_density_diffrn 1.769
_exptl_crystal_description Plate
_exptl_crystal_F_000 280
_exptl_crystal_size_max 0.257
_exptl_crystal_size_mid 0.231
_exptl_crystal_size_min 0.095
_refine_diff_density_max 0.388
_refine_diff_density_min -0.384
_refine_diff_density_rms 0.053
_refine_ls_extinction_coef 0.018(3)
_refine_ls_extinction_expression Fc^*^=kFc[1+0.001xFc^2^\l^3^/sin(2\q)]^-1/4^
_refine_ls_extinction_method 'SHELXL-2018/3 (Sheldrick 2018)'
_refine_ls_goodness_of_fit_ref 1.115
_refine_ls_hydrogen_treatment constr
_refine_ls_matrix_type full
_refine_ls_number_parameters 139
_refine_ls_number_reflns 2560
_refine_ls_number_restraints 0
_refine_ls_restrained_S_all 1.115
_refine_ls_R_factor_all 0.0276
_refine_ls_R_factor_gt 0.0221
_refine_ls_shift/su_max 0.001
_refine_ls_shift/su_mean 0.000
_refine_ls_structure_factor_coef Fsqd
_refine_ls_weighting_details 'w=1/[\s^2^(Fo^2^)+(0.0151P)^2^+0.3212P] where P=(Fo^2^+2Fc^2^)/3'
_refine_ls_weighting_scheme calc
_refine_ls_wR_factor_gt 0.0508
_refine_ls_wR_factor_ref 0.0548
_reflns_Friedel_coverage 0.000
_reflns_number_gt 2298
_reflns_number_total 2560
_reflns_threshold_expression 'I > 2\s(I)'
_cod_data_source_file cm0c02983_si_001.cif
_cod_data_source_block Wu_LS_KDESA
_cod_depositor_comments
;
The following automatic conversions were performed:

data item '_diffrn_radiation_probe' value 'X-ray' was changed to
'x-ray' in accordance with the
/home/data/users/saulius/crontab/automatic-downloads/rss-feeds/ACS/lib/dictionaries/cif_core.dic
dictionary named 'cif_core.dic' version 2.4.2 last updated on
2011-04-26.

Automatic conversion script
Id: cif_fix_values 7556 2019-12-06 15:28:31Z antanas 

 Adding full bibliography for 4003834--4003838.cif.
;
_cod_database_code 4003838
_shelx_shelxl_version_number 2018/3
_shelx_space_group_comment
;
The symmetry employed for this shelxl refinement is uniquely defined
by the following loop, which should always be used as a source of
symmetry information in preference to the above space-group names.
They are only intended as comments.
;
_shelx_estimated_absorpt_t_max 0.932
_shelx_estimated_absorpt_t_min 0.830
_olex2_refinement_description
;
1. Fixed Uiso
 At 1.2 times of:
  All C(H) groups, All C(H,H) groups
 At 1.5 times of:
  All C(H,H,H) groups
2.a Ternary CH refined with riding coordinates:
 C2(H2)
2.b Secondary CH2 refined with riding coordinates:
 C1(H1A,H1B)
2.c Idealised Me refined as rotating group:
 C3(H3A,H3B,H3C), C4(H4A,H4B,H4C)
;
_olex2_submission_special_instructions 'No special instructions were received'

loop_
_space_group_symop_operation_xyz
'x, y, z'
'-x, -y, -z'

loop_
_atom_site_label
_atom_site_type_symbol
_atom_site_fract_x
_atom_site_fract_y
_atom_site_fract_z
_atom_site_U_iso_or_equiv
_atom_site_adp_type
_atom_site_occupancy
_atom_site_site_symmetry_order
_atom_site_calc_flag
_atom_site_refinement_flags_posn
_atom_site_refinement_flags_adp
_atom_site_refinement_flags_occupancy
_atom_site_disorder_assembly
_atom_site_disorder_group
K1 K 0.15865(3) 0.67796(4) 0.42387(3) 0.01525(8) Uani 1 1 d . . . . .
S1 S 0.64440(4) 0.52710(4) 0.31643(3) 0.01275(9) Uani 1 1 d . . . . .
F1 F 0.74430(13) 0.71941(12) 0.10563(10) 0.0306(2) Uani 1 1 d . . . . .
F2 F 0.93803(11) 0.54175(12) 0.15219(9) 0.0254(2) Uani 1 1 d . . . . .
F3 F 0.69155(12) 0.44770(13) 0.02888(9) 0.0286(2) Uani 1 1 d . . . . .
O3 O 0.46497(12) 0.58078(12) 0.29145(10) 0.01713(19) Uani 1 1 d . . . . .
O4 O 0.65518(12) 0.34387(12) 0.32206(10) 0.01727(19) Uani 1 1 d . . . . .
O1 O 0.72771(13) 1.02321(12) 0.69435(10) 0.0176(2) Uani 1 1 d . . . . .
O2 O 0.96563(12) 0.84951(13) 0.66072(10) 0.01734(19) Uani 1 1 d . . . . .
N1 N 0.76512(14) 0.63361(14) 0.43651(12) 0.0144(2) Uani 1 1 d . . . . .
C1 C 0.72512(17) 0.81190(16) 0.48503(14) 0.0157(2) Uani 1 1 d . . . . .
H1A H 0.593506 0.823147 0.469809 0.019 Uiso 1 1 calc R . . . .
H1B H 0.796690 0.893912 0.426602 0.019 Uiso 1 1 calc R . . . .
C2 C 0.77491(16) 0.85388(16) 0.64629(14) 0.0146(2) Uani 1 1 d . . . . .
H2 H 0.708469 0.767239 0.705179 0.017 Uiso 1 1 calc R . . . .
C3 C 0.6087(2) 1.03199(19) 0.81838(16) 0.0230(3) Uani 1 1 d . . . . .
H3A H 0.666781 0.987721 0.901393 0.034 Uiso 1 1 calc GR . . . .
H3B H 0.492978 0.961536 0.792425 0.034 Uiso 1 1 calc GR . . . .
H3C H 0.584987 1.152728 0.846260 0.034 Uiso 1 1 calc GR . . . .
C4 C 1.02618(19) 0.8786(2) 0.81117(15) 0.0220(3) Uani 1 1 d . . . . .
H4A H 0.956042 0.796280 0.868409 0.033 Uiso 1 1 calc GR . . . .
H4B H 1.007496 0.997300 0.851431 0.033 Uiso 1 1 calc GR . . . .
H4C H 1.156498 0.862067 0.816752 0.033 Uiso 1 1 calc GR . . . .
C5 C 0.75816(18) 0.55939(18) 0.14057(15) 0.0185(3) Uani 1 1 d . . . . .

loop_
_atom_site_aniso_label
_atom_site_aniso_U_11
_atom_site_aniso_U_22
_atom_site_aniso_U_33
_atom_site_aniso_U_23
_atom_site_aniso_U_13
_atom_site_aniso_U_12
K1 0.01196(13) 0.01668(14) 0.01740(14) 0.00307(10) 0.00153(9) 0.00154(9)
S1 0.01067(14) 0.01467(16) 0.01273(15) 0.00066(11) 0.00093(10) 0.00131(10)
F1 0.0376(5) 0.0293(5) 0.0280(5) 0.0138(4) 0.0118(4) 0.0066(4)
F2 0.0139(4) 0.0406(5) 0.0214(4) 0.0003(4) 0.0054(3) 0.0038(3)
F3 0.0275(4) 0.0408(5) 0.0146(4) -0.0069(4) -0.0004(3) 0.0007(4)
O3 0.0118(4) 0.0218(5) 0.0178(4) 0.0012(4) 0.0001(3) 0.0031(3)
O4 0.0179(4) 0.0138(4) 0.0196(5) 0.0001(3) -0.0005(3) 0.0013(3)
O1 0.0215(5) 0.0129(4) 0.0184(5) 0.0001(3) 0.0053(4) 0.0029(3)
O2 0.0129(4) 0.0241(5) 0.0140(4) -0.0028(4) 0.0003(3) 0.0017(3)
N1 0.0134(5) 0.0143(5) 0.0151(5) -0.0002(4) -0.0006(4) 0.0022(4)
C1 0.0166(6) 0.0134(6) 0.0173(6) 0.0011(5) 0.0000(5) 0.0022(4)
C2 0.0135(5) 0.0121(6) 0.0178(6) 0.0007(5) 0.0028(4) 0.0010(4)
C3 0.0252(7) 0.0212(7) 0.0227(7) -0.0008(5) 0.0090(5) 0.0060(5)
C4 0.0204(6) 0.0279(7) 0.0167(6) -0.0040(5) -0.0023(5) 0.0047(5)
C5 0.0166(6) 0.0230(7) 0.0159(6) 0.0011(5) 0.0018(5) 0.0031(5)

loop_
_atom_type_symbol
_atom_type_description
_atom_type_scat_dispersion_real
_atom_type_scat_dispersion_imag
_atom_type_scat_source
C C 0.0033 0.0016 'International Tables Vol C Tables 4.2.6.8 and 6.1.1.4'
H H 0.0000 0.0000 'International Tables Vol C Tables 4.2.6.8 and 6.1.1.4'
F F 0.0171 0.0103 'International Tables Vol C Tables 4.2.6.8 and 6.1.1.4'
K K 0.2009 0.2494 'International Tables Vol C Tables 4.2.6.8 and 6.1.1.4'
N N 0.0061 0.0033 'International Tables Vol C Tables 4.2.6.8 and 6.1.1.4'
O O 0.0106 0.0060 'International Tables Vol C Tables 4.2.6.8 and 6.1.1.4'
S S 0.1246 0.1234 'International Tables Vol C Tables 4.2.6.8 and 6.1.1.4'

loop_
_geom_angle_atom_site_label_1
_geom_angle_atom_site_label_2
_geom_angle_atom_site_label_3
_geom_angle
_geom_angle_site_symmetry_1
_geom_angle_site_symmetry_3
_geom_angle_publ_flag
S1 K1 K1 65.653(10) 2_666 2_566 ?
F2 K1 K1 79.984(19) 1_455 2_566 ?
F2 K1 S1 131.74(2) 1_455 2_666 ?
O3 K1 K1 116.82(2) . 2_566 ?
O3 K1 S1 77.13(2) . 2_666 ?
O3 K1 F2 90.52(3) . 1_455 ?
O3 K1 O4 84.47(3) . 2_666 ?
O3 K1 O1 80.65(3) . 2_676 ?
O3 K1 O2 152.94(3) . 1_455 ?
O3 K1 N1 76.13(3) . 2_666 ?
O3 K1 N1 147.82(3) . 1_455 ?
O4 K1 K1 81.27(2) 2_666 2_566 ?
O4 K1 S1 24.23(2) 2_666 2_666 ?
O4 K1 F2 155.84(3) 2_666 1_455 ?
O4 K1 O1 111.06(3) 2_666 2_676 ?
O4 K1 O2 72.48(3) 2_666 1_455 ?
O4 K1 N1 116.74(3) 2_666 1_455 ?
O4 K1 N1 50.69(3) 2_666 2_666 ?
O1 K1 K1 160.25(2) 2_676 2_566 ?
O1 K1 S1 130.86(2) 2_676 2_666 ?
O1 K1 F2 91.29(3) 2_676 1_455 ?
O1 K1 O2 94.32(3) 2_676 1_455 ?
O1 K1 N1 151.45(3) 2_676 2_666 ?
O1 K1 N1 110.32(3) 2_676 1_455 ?
O2 K1 K1 74.22(2) 1_455 2_566 ?
O2 K1 S1 86.70(2) 1_455 2_666 ?
O2 K1 F2 116.29(3) 1_455 1_455 ?
O2 K1 N1 98.82(3) 1_455 2_666 ?
O2 K1 N1 58.72(3) 1_455 1_455 ?
N1 K1 K1 50.01(2) 1_455 2_566 ?
N1 K1 K1 48.14(2) 2_666 2_566 ?
N1 K1 S1 26.67(2) 2_666 2_666 ?
N1 K1 S1 111.79(2) 1_455 2_666 ?
N1 K1 F2 105.17(3) 2_666 1_455 ?
N1 K1 F2 59.98(3) 1_455 1_455 ?
N1 K1 N1 98.15(3) 1_455 2_666 ?
O3 S1 K1 135.82(4) . 2_666 ?
O3 S1 N1 117.74(6) . . ?
O3 S1 C5 102.01(6) . . ?
O4 S1 K1 50.61(4) . 2_666 ?
O4 S1 O3 116.69(6) . . ?
O4 S1 N1 110.57(6) . . ?
O4 S1 C5 101.18(6) . . ?
N1 S1 K1 60.61(4) . 2_666 ?
N1 S1 C5 106.15(6) . . ?
C5 S1 K1 121.34(4) . 2_666 ?
C5 F2 K1 122.41(7) . 1_655 ?
S1 O3 K1 144.33(6) . . ?
S1 O4 K1 105.16(5) . 2_666 ?
C2 O1 K1 126.84(7) . 2_676 ?
C2 O1 C3 114.34(10) . . ?
C3 O1 K1 118.82(8) . 2_676 ?
C2 O2 K1 118.82(7) . 1_655 ?
C2 O2 C4 112.30(10) . . ?
C4 O2 K1 125.16(7) . 1_655 ?
K1 N1 K1 81.85(3) 1_655 2_666 ?
S1 N1 K1 123.44(6) . 1_655 ?
S1 N1 K1 92.73(5) . 2_666 ?
C1 N1 K1 137.26(8) . 2_666 ?
C1 N1 K1 100.92(7) . 1_655 ?
C1 N1 S1 118.62(9) . . ?
K1 C1 H1A 159.8 1_655 . ?
K1 C1 H1B 70.6 1_655 . ?
N1 C1 K1 54.54(6) . 1_655 ?
N1 C1 H1A 109.9 . . ?
N1 C1 H1B 109.9 . . ?
N1 C1 C2 108.90(10) . . ?
H1A C1 H1B 108.3 . . ?
C2 C1 K1 88.70(7) . 1_655 ?
C2 C1 H1A 109.9 . . ?
C2 C1 H1B 109.9 . . ?
O1 C2 C1 108.66(10) . . ?
O1 C2 H2 110.3 . . ?
O2 C2 O1 109.60(10) . . ?
O2 C2 C1 107.76(10) . . ?
O2 C2 H2 110.3 . . ?
C1 C2 H2 110.3 . . ?
O1 C3 H3A 109.5 . . ?
O1 C3 H3B 109.5 . . ?
O1 C3 H3C 109.5 . . ?
H3A C3 H3B 109.5 . . ?
H3A C3 H3C 109.5 . . ?
H3B C3 H3C 109.5 . . ?
O2 C4 H4A 109.5 . . ?
O2 C4 H4B 109.5 . . ?
O2 C4 H4C 109.5 . . ?
H4A C4 H4B 109.5 . . ?
H4A C4 H4C 109.5 . . ?
H4B C4 H4C 109.5 . . ?
F1 C5 S1 110.79(9) . . ?
F1 C5 F2 106.83(11) . . ?
F2 C5 S1 110.13(9) . . ?
F3 C5 S1 113.31(9) . . ?
F3 C5 F1 108.15(11) . . ?
F3 C5 F2 107.35(11) . . ?

loop_
_geom_bond_atom_site_label_1
_geom_bond_atom_site_label_2
_geom_bond_distance
_geom_bond_site_symmetry_2
_geom_bond_publ_flag
K1 K1 3.8291(6) 2_566 ?
K1 S1 3.3975(4) 2_666 ?
K1 F2 2.9960(9) 1_455 ?
K1 O3 2.6896(9) . ?
K1 O4 2.7204(10) 2_666 ?
K1 O1 2.7326(10) 2_676 ?
K1 O2 2.8659(9) 1_455 ?
K1 N1 2.9635(11) 2_666 ?
K1 N1 2.8811(11) 1_455 ?
S1 O3 1.4461(9) . ?
S1 O4 1.4448(10) . ?
S1 N1 1.5265(11) . ?
S1 C5 1.8413(14) . ?
F1 C5 1.3344(16) . ?
F2 C5 1.3465(15) . ?
F3 C5 1.3255(16) . ?
O1 C2 1.4202(15) . ?
O1 C3 1.4309(16) . ?
O2 C2 1.4106(15) . ?
O2 C4 1.4301(16) . ?
N1 C1 1.4692(16) . ?
C1 H1A 0.9900 . ?
C1 H1B 0.9900 . ?
C1 C2 1.5089(18) . ?
C2 H2 1.0000 . ?
C3 H3A 0.9800 . ?
C3 H3B 0.9800 . ?
C3 H3C 0.9800 . ?
C4 H4A 0.9800 . ?
C4 H4B 0.9800 . ?
C4 H4C 0.9800 . ?
